data_4300652
_journal_name_full 'Inorganic Chemistry'
_journal_paper_doi 10.1021/ic051718o
_journal_year 2006
_chemical_formula_sum 'C39.5 H24 Al2 F20 N4 O'
_chemical_formula_weight 1004.59
_space_group_IT_number 14
_symmetry_cell_setting monoclinic
_symmetry_space_group_name_Hall '-P 2yn'
_symmetry_space_group_name_H-M 'P 1 21/n 1'
_cell_angle_alpha 90.00
_cell_angle_beta 102.906(4)
_cell_angle_gamma 90.00
_cell_formula_units_Z 4
_cell_length_a 13.1892(6)
_cell_length_b 17.0111(9)
_cell_length_c 18.4350(9)
_cell_measurement_temperature 133(2)
_cell_volume 4031.6(3)
_diffrn_ambient_temperature 133(2)
_exptl_crystal_density_diffrn 1.655
_cod_depositor_comments
;
The following automatic conversions were performed:
'_symmetry_cell_setting' value 'Monoclinic' changed to 'monoclinic'
according to '/home/saulius/struct/CIF-dictionaries/cif_core.dic'
dictionary named 'cif_core.dic' version 2.4.1 from 2010-06-29.

Automatic conversion script
Id: cif_fix_enum 1527 2010-12-29 10:47:43Z saulius 
;
_cod_original_sg_symbol_H-M 'P 21/n'
_cod_original_formula_sum 'C39.50 H24 Al2 F20 N4 O'
_cod_database_code 4300652

loop_
_symmetry_equiv_pos_as_xyz
'x, y, z'
'-x+1/2, y+1/2, -z+1/2'
'-x, -y, -z'
'x-1/2, -y-1/2, z-1/2'

loop_
_atom_site_label
_atom_site_type_symbol
_atom_site_fract_x
_atom_site_fract_y
_atom_site_fract_z
_atom_site_U_iso_or_equiv
_atom_site_adp_type
_atom_site_occupancy
_atom_site_symmetry_multiplicity
_atom_site_calc_flag
_atom_site_refinement_flags
_atom_site_disorder_assembly
_atom_site_disorder_group
Al1 Al 0.37732(5) 0.23976(4) 0.18662(4) 0.02653(16) Uani 1 1 d . . .
Al2 Al 0.29997(5) 0.14965(4) 0.02060(4) 0.02406(15) Uani 1 1 d . . .
O1 O 0.34305(11) 0.19705(9) 0.10193(9) 0.0305(4) Uani 1 1 d . . .
N1 N 0.35400(14) 0.16991(11) 0.26350(11) 0.0301(4) Uani 1 1 d . . .
N2 N 0.52677(13) 0.23684(11) 0.21990(11) 0.0300(4) Uani 1 1 d . . .
N3 N 0.14976(13) 0.15222(10) -0.00457(10) 0.0242(4) Uani 1 1 d . . .
N4 N 0.30311(12) 0.03715(10) 0.03657(10) 0.0234(4) Uani 1 1 d . . .
C1 C 0.3927(2) 0.05901(16) 0.35081(17) 0.0482(7) Uani 1 1 d . . .
H1A H 0.3394 0.0250 0.3209 0.072 Uiso 1 1 calc R . .
H1B H 0.3644 0.0851 0.3893 0.072 Uiso 1 1 calc R . .
H1C H 0.4531 0.0272 0.3743 0.072 Uiso 1 1 calc R . .
C2 C 0.42549(18) 0.11998(14) 0.30141(14) 0.0351(6) Uani 1 1 d . . .
C3 C 0.52977(19) 0.12346(15) 0.29793(15) 0.0381(6) Uani 1 1 d . . .
H3A H 0.5729 0.0824 0.3226 0.046 Uiso 1 1 calc R . .
C4 C 0.57895(17) 0.17987(14) 0.26261(14) 0.0343(6) Uani 1 1 d . . .
C5 C 0.69649(17) 0.17641(16) 0.27554(16) 0.0426(6) Uani 1 1 d . . .
H5A H 0.7260 0.2277 0.2932 0.064 Uiso 1 1 calc R . .
H5B H 0.7162 0.1631 0.2288 0.064 Uiso 1 1 calc R . .
H5C H 0.7233 0.1362 0.3130 0.064 Uiso 1 1 calc R . .
C6 C 0.25168(17) 0.16748(13) 0.27757(13) 0.0290(5) Uani 1 1 d . . .
C7 C 0.22451(17) 0.21668(13) 0.32984(14) 0.0316(5) Uani 1 1 d . . .
C8 C 0.12478(19) 0.21945(14) 0.34153(15) 0.0353(6) Uani 1 1 d . . .
C9 C 0.04939(18) 0.17054(15) 0.30110(15) 0.0381(6) Uani 1 1 d . . .
C10 C 0.07501(18) 0.11869(15) 0.25152(14) 0.0373(6) Uani 1 1 d . . .
C11 C 0.17457(19) 0.11848(14) 0.23857(14) 0.0352(6) Uani 1 1 d . . .
C12 C 0.58381(16) 0.29411(14) 0.18822(14) 0.0308(5) Uani 1 1 d . . .
C13 C 0.59874(17) 0.36950(14) 0.21774(14) 0.0333(6) Uani 1 1 d . . .
C14 C 0.64908(17) 0.42680(14) 0.18583(15) 0.0358(6) Uani 1 1 d . . .
C15 C 0.68804(17) 0.40921(15) 0.12470(15) 0.0374(6) Uani 1 1 d . . .
C16 C 0.67427(18) 0.33523(16) 0.09417(15) 0.0390(6) Uani 1 1 d . . .
C17 C 0.62216(17) 0.27912(14) 0.12573(15) 0.0359(6) Uani 1 1 d . . .
C18 C -0.01622(16) 0.10408(14) -0.08269(14) 0.0331(5) Uani 1 1 d . . .
H18A H -0.0282 0.1575 -0.1026 0.050 Uiso 1 1 calc R . .
H18B H -0.0587 0.0950 -0.0461 0.050 Uiso 1 1 calc R . .
H18C H -0.0354 0.0661 -0.1234 0.050 Uiso 1 1 calc R . .
C19 C 0.09723(15) 0.09421(13) -0.04571(12) 0.0244(5) Uani 1 1 d . . .
C20 C 0.14378(16) 0.02245(12) -0.05488(13) 0.0257(5) Uani 1 1 d . . .
H20A H 0.1096 -0.0090 -0.0956 0.031 Uiso 1 1 calc R . .
C21 C 0.23516(15) -0.00846(12) -0.01082(12) 0.0242(5) Uani 1 1 d . . .
C22 C 0.25441(16) -0.09523(12) -0.01724(13) 0.0282(5) Uani 1 1 d . . .
H22A H 0.3295 -0.1053 -0.0052 0.042 Uiso 1 1 calc R . .
H22B H 0.2246 -0.1127 -0.0682 0.042 Uiso 1 1 calc R . .
H22C H 0.2217 -0.1241 0.0175 0.042 Uiso 1 1 calc R . .
C23 C 0.09459(16) 0.21652(12) 0.01680(13) 0.0266(5) Uani 1 1 d . . .
C24 C 0.02448(17) 0.20739(13) 0.06225(13) 0.0308(5) Uani 1 1 d . . .
C25 C -0.02517(17) 0.27008(15) 0.08694(14) 0.0351(6) Uani 1 1 d . . .
C26 C -0.00485(18) 0.34501(14) 0.06652(15) 0.0362(6) Uani 1 1 d . . .
C27 C 0.06568(18) 0.35689(13) 0.02294(14) 0.0347(6) Uani 1 1 d . . .
C28 C 0.11447(17) 0.29338(13) -0.00158(13) 0.0299(5) Uani 1 1 d . . .
C29 C 0.38134(15) 0.00220(12) 0.09253(12) 0.0237(5) Uani 1 1 d . . .
C30 C 0.36145(16) -0.04864(13) 0.14612(13) 0.0275(5) Uani 1 1 d . . .
C31 C 0.43997(17) -0.07819(13) 0.20191(13) 0.0308(5) Uani 1 1 d . . .
C32 C 0.54187(17) -0.05725(14) 0.20516(13) 0.0320(5) Uani 1 1 d . . .
C33 C 0.56431(16) -0.00614(14) 0.15363(14) 0.0313(5) Uani 1 1 d . . .
C34 C 0.48502(16) 0.02232(12) 0.09812(13) 0.0259(5) Uani 1 1 d . . .
C35 C 0.35064(18) 0.17556(14) -0.06803(15) 0.0353(6) Uani 1 1 d . . .
H35A H 0.4241 0.1607 -0.0604 0.053 Uiso 1 1 calc R . .
H35B H 0.3434 0.2322 -0.0775 0.053 Uiso 1 1 calc R . .
H35C H 0.3099 0.1468 -0.1108 0.053 Uiso 1 1 calc R . .
C36 C 0.31814(18) 0.34303(13) 0.19817(15) 0.0349(6) Uani 1 1 d . . .
H36A H 0.3585 0.3836 0.1794 0.052 Uiso 1 1 calc R . .
H36B H 0.3205 0.3526 0.2509 0.052 Uiso 1 1 calc R . .
H36C H 0.2458 0.3447 0.1699 0.052 Uiso 1 1 calc R . .
F1 F 0.29745(11) 0.26294(8) 0.37176(8) 0.0433(4) Uani 1 1 d . . .
F2 F 0.10097(12) 0.26926(9) 0.39168(9) 0.0500(4) Uani 1 1 d . . .
F3 F -0.04790(10) 0.17353(10) 0.31123(9) 0.0519(4) Uani 1 1 d . . .
F4 F 0.00368(12) 0.06741(10) 0.21579(9) 0.0561(4) Uani 1 1 d . . .
F5 F 0.19712(12) 0.06753(9) 0.18909(9) 0.0493(4) Uani 1 1 d . . .
F6 F 0.56524(11) 0.38733(9) 0.27875(9) 0.0443(4) Uani 1 1 d . . .
F7 F 0.66220(11) 0.49915(8) 0.21550(9) 0.0483(4) Uani 1 1 d . . .
F8 F 0.73967(11) 0.46443(9) 0.09522(9) 0.0507(4) Uani 1 1 d . . .
F9 F 0.71119(12) 0.31810(10) 0.03384(10) 0.0566(4) Uani 1 1 d . . .
F10 F 0.60948(11) 0.20720(9) 0.09465(9) 0.0499(4) Uani 1 1 d . . .
F11 F 0.00467(10) 0.13493(8) 0.08432(8) 0.0375(3) Uani 1 1 d . . .
F12 F -0.09140(11) 0.25783(9) 0.13151(9) 0.0482(4) Uani 1 1 d . . .
F13 F -0.05392(11) 0.40651(9) 0.08916(10) 0.0509(4) Uani 1 1 d . . .
F14 F 0.08778(12) 0.43040(8) 0.00369(10) 0.0500(4) Uani 1 1 d . . .
F15 F 0.18252(10) 0.30680(8) -0.04423(8) 0.0399(3) Uani 1 1 d . . .
F16 F 0.26303(9) -0.07077(8) 0.14511(8) 0.0346(3) Uani 1 1 d . . .
F17 F 0.41751(10) -0.12856(8) 0.25246(8) 0.0415(4) Uani 1 1 d . . .
F18 F 0.61800(10) -0.08682(9) 0.25893(8) 0.0466(4) Uani 1 1 d . . .
F19 F 0.66319(9) 0.01470(9) 0.15610(9) 0.0423(4) Uani 1 1 d . . .
F20 F 0.50938(9) 0.07073(7) 0.04701(7) 0.0334(3) Uani 1 1 d . . .
C1L C 0.4692(4) 0.4697(3) 0.0039(3) 0.0453(13) Uiso 0.50 1 d P A -1
C2L C 0.4630(8) 0.5398(6) 0.0464(7) 0.059(4) Uiso 0.50 1 d P A -1
H2LA H 0.4210 0.5475 0.0815 0.071 Uiso 0.50 1 calc PR A -1
C3L C 0.5391(5) 0.6007(4) 0.0233(4) 0.0581(16) Uiso 0.50 1 d P A -1
H3LA H 0.5403 0.6507 0.0465 0.070 Uiso 0.50 1 calc PR A -1
C4L C 0.5928(8) 0.5952(5) -0.0164(6) 0.063(3) Uiso 0.50 1 d P A -1
H4LA H 0.6370 0.6378 -0.0222 0.075 Uiso 0.50 1 calc PR A -1
C5L C 0.5947(5) 0.5153(4) -0.0634(4) 0.0639(17) Uiso 0.50 1 d P A -1
H5LA H 0.6354 0.5063 -0.0991 0.077 Uiso 0.50 1 calc PR A -1
C6L C 0.5188(7) 0.4559(5) -0.0402(6) 0.046(3) Uiso 0.50 1 d P A -1
H6LA H 0.5120 0.4055 -0.0628 0.055 Uiso 0.50 1 calc PR A -1
C7L C 0.3948(6) 0.4148(5) 0.0317(5) 0.049(2) Uiso 0.50 1 d P A -1
H7LA H 0.3902 0.3648 0.0047 0.074 Uiso 0.50 1 calc PR A -1
H7LB H 0.3258 0.4390 0.0231 0.074 Uiso 0.50 1 calc PR A -1
H7LC H 0.4207 0.4053 0.0850 0.074 Uiso 0.50 1 calc PR A -1

loop_
_atom_site_aniso_label
_atom_site_aniso_U_11
_atom_site_aniso_U_22
_atom_site_aniso_U_33
_atom_site_aniso_U_23
_atom_site_aniso_U_13
_atom_site_aniso_U_12
Al1 0.0216(3) 0.0272(3) 0.0298(4) -0.0037(3) 0.0038(3) -0.0008(3)
Al2 0.0209(3) 0.0240(3) 0.0273(4) -0.0009(3) 0.0052(3) -0.0011(2)
O1 0.0284(8) 0.0300(8) 0.0320(9) -0.0053(7) 0.0041(7) -0.0034(6)
N1 0.0269(9) 0.0317(10) 0.0308(11) -0.0013(8) 0.0041(8) 0.0012(8)
N2 0.0232(9) 0.0333(10) 0.0327(11) -0.0088(8) 0.0044(8) 0.0008(8)
N3 0.0232(9) 0.0233(9) 0.0263(10) -0.0007(7) 0.0057(8) 0.0001(7)
N4 0.0192(8) 0.0245(9) 0.0261(10) 0.0011(7) 0.0045(7) -0.0013(7)
C1 0.0495(15) 0.0432(16) 0.0505(18) 0.0142(13) 0.0080(14) 0.0064(12)
C2 0.0354(12) 0.0314(12) 0.0359(14) -0.0022(10) 0.0027(11) 0.0045(10)
C3 0.0349(13) 0.0356(13) 0.0401(15) -0.0011(11) 0.0005(11) 0.0083(10)
C4 0.0266(11) 0.0380(13) 0.0350(15) -0.0128(11) -0.0003(10) 0.0045(10)
C5 0.0249(12) 0.0538(16) 0.0457(17) -0.0070(13) 0.0008(11) 0.0074(11)
C6 0.0277(11) 0.0289(12) 0.0300(14) 0.0018(9) 0.0057(10) -0.0021(9)
C7 0.0326(12) 0.0281(12) 0.0338(14) -0.0033(10) 0.0066(10) -0.0055(10)
C8 0.0416(13) 0.0294(13) 0.0380(15) -0.0019(11) 0.0154(12) 0.0003(10)
C9 0.0301(12) 0.0465(15) 0.0393(16) 0.0084(12) 0.0109(11) -0.0035(11)
C10 0.0355(13) 0.0457(15) 0.0291(14) -0.0011(11) 0.0037(11) -0.0166(11)
C11 0.0396(13) 0.0355(13) 0.0320(14) -0.0059(11) 0.0110(11) -0.0078(10)
C12 0.0184(10) 0.0358(13) 0.0374(15) -0.0085(10) 0.0045(10) 0.0001(9)
C13 0.0253(11) 0.0411(14) 0.0339(15) -0.0111(11) 0.0077(10) -0.0009(10)
C14 0.0243(11) 0.0344(13) 0.0461(16) -0.0097(11) 0.0020(11) -0.0015(10)
C15 0.0232(11) 0.0461(15) 0.0417(16) 0.0040(12) 0.0048(11) -0.0024(10)
C16 0.0283(12) 0.0562(17) 0.0347(15) -0.0070(12) 0.0116(11) 0.0031(11)
C17 0.0268(11) 0.0388(14) 0.0411(16) -0.0134(11) 0.0052(11) -0.0002(10)
C18 0.0238(11) 0.0407(14) 0.0322(14) -0.0021(10) 0.0006(10) 0.0022(10)
C19 0.0218(10) 0.0305(12) 0.0211(12) 0.0021(9) 0.0054(9) -0.0029(9)
C20 0.0238(11) 0.0275(12) 0.0248(12) -0.0025(9) 0.0031(9) -0.0047(9)
C21 0.0226(10) 0.0282(11) 0.0238(12) -0.0023(9) 0.0096(9) -0.0036(9)
C22 0.0269(11) 0.0247(11) 0.0336(13) -0.0041(9) 0.0076(10) -0.0022(9)
C23 0.0213(10) 0.0272(12) 0.0295(13) -0.0006(9) 0.0017(9) 0.0016(8)
C24 0.0266(11) 0.0311(13) 0.0338(14) -0.0018(10) 0.0046(10) -0.0028(9)
C25 0.0273(11) 0.0442(15) 0.0357(15) -0.0063(11) 0.0111(10) 0.0021(10)
C26 0.0321(12) 0.0316(13) 0.0428(16) -0.0102(11) 0.0037(11) 0.0071(10)
C27 0.0359(13) 0.0244(12) 0.0415(15) -0.0004(10) 0.0041(11) 0.0026(9)
C28 0.0267(11) 0.0313(12) 0.0318(14) 0.0019(10) 0.0071(10) 0.0000(9)
C29 0.0223(10) 0.0228(11) 0.0255(12) -0.0029(9) 0.0042(9) 0.0007(8)
C30 0.0218(10) 0.0278(11) 0.0328(14) -0.0003(10) 0.0059(9) -0.0022(9)
C31 0.0325(12) 0.0315(12) 0.0286(13) 0.0041(10) 0.0071(10) -0.0030(9)
C32 0.0266(11) 0.0369(13) 0.0297(14) 0.0029(10) 0.0001(10) 0.0060(10)
C33 0.0205(11) 0.0371(13) 0.0355(14) -0.0058(11) 0.0046(10) -0.0017(9)
C34 0.0234(11) 0.0257(11) 0.0291(13) -0.0015(9) 0.0069(10) -0.0020(9)
C35 0.0363(12) 0.0322(13) 0.0394(15) 0.0038(11) 0.0126(11) 0.0009(10)
C36 0.0326(12) 0.0341(13) 0.0389(15) -0.0011(11) 0.0099(11) 0.0020(10)
F1 0.0413(8) 0.0428(8) 0.0470(9) -0.0171(7) 0.0127(7) -0.0134(6)
F2 0.0543(9) 0.0453(9) 0.0581(11) -0.0104(7) 0.0288(8) 0.0009(7)
F3 0.0298(7) 0.0753(11) 0.0538(11) 0.0072(8) 0.0162(7) -0.0050(7)
F4 0.0514(9) 0.0755(12) 0.0412(10) -0.0081(8) 0.0097(8) -0.0361(8)
F5 0.0551(9) 0.0498(9) 0.0462(10) -0.0211(7) 0.0185(8) -0.0152(7)
F6 0.0439(8) 0.0481(9) 0.0446(9) -0.0202(7) 0.0177(7) -0.0097(7)
F7 0.0414(8) 0.0368(8) 0.0657(11) -0.0136(7) 0.0098(7) -0.0072(6)
F8 0.0359(8) 0.0577(10) 0.0596(11) 0.0101(8) 0.0129(7) -0.0058(7)
F9 0.0516(9) 0.0776(12) 0.0474(11) -0.0107(8) 0.0255(8) 0.0001(8)
F10 0.0484(9) 0.0476(9) 0.0576(10) -0.0260(8) 0.0200(8) -0.0023(7)
F11 0.0402(7) 0.0330(7) 0.0434(9) 0.0019(6) 0.0180(7) -0.0048(6)
F12 0.0428(8) 0.0544(9) 0.0543(10) -0.0096(7) 0.0258(8) 0.0017(7)
F13 0.0446(8) 0.0422(9) 0.0669(11) -0.0165(8) 0.0145(8) 0.0110(7)
F14 0.0564(9) 0.0249(7) 0.0697(11) 0.0029(7) 0.0161(8) 0.0035(6)
F15 0.0410(8) 0.0338(8) 0.0496(9) 0.0059(6) 0.0198(7) 0.0009(6)
F16 0.0240(6) 0.0409(8) 0.0392(8) 0.0085(6) 0.0077(6) -0.0045(5)
F17 0.0385(7) 0.0467(8) 0.0376(9) 0.0146(7) 0.0051(6) -0.0020(6)
F18 0.0307(7) 0.0620(10) 0.0416(9) 0.0137(7) -0.0035(7) 0.0044(7)
F19 0.0198(6) 0.0568(9) 0.0484(9) 0.0041(7) 0.0036(6) -0.0045(6)
F20 0.0271(6) 0.0371(7) 0.0368(8) 0.0049(6) 0.0085(6) -0.0055(5)

loop_
_geom_bond_atom_site_label_1
_geom_bond_atom_site_label_2
_geom_bond_distance
_geom_bond_site_symmetry_2
_geom_bond_publ_flag
Al1 O1 1.6895(17) . ?
Al1 N1 1.926(2) . ?
Al1 N2 1.9299(18) . ?
Al1 C36 1.953(2) . ?
Al2 O1 1.6853(16) . ?
Al2 N3 1.9317(18) . ?
Al2 N4 1.9354(18) . ?
Al2 C35 1.949(3) . ?
N1 C2 1.343(3) . ?
N1 C6 1.431(3) . ?
N2 C4 1.338(3) . ?
N2 C12 1.433(3) . ?
N3 C19 1.340(3) . ?
N3 C23 1.417(3) . ?
N4 C21 1.348(3) . ?
N4 C29 1.417(3) . ?
C1 C2 1.506(4) . ?
C2 C3 1.392(4) . ?
C3 C4 1.398(4) . ?
C4 C5 1.516(3) . ?
C6 C7 1.383(3) . ?
C6 C11 1.386(3) . ?
C7 F1 1.345(3) . ?
C7 C8 1.380(3) . ?
C8 F2 1.342(3) . ?
C8 C9 1.380(4) . ?
C9 F3 1.338(3) . ?
C9 C10 1.366(4) . ?
C10 F4 1.343(3) . ?
C10 C11 1.386(4) . ?
C11 F5 1.339(3) . ?
C12 C17 1.381(4) . ?
C12 C13 1.390(3) . ?
C13 F6 1.332(3) . ?
C13 C14 1.382(4) . ?
C14 F7 1.342(3) . ?
C14 C15 1.372(4) . ?
C15 F8 1.344(3) . ?
C15 C16 1.374(4) . ?
C16 F9 1.342(3) . ?
C16 C17 1.379(4) . ?
C17 F10 1.345(3) . ?
C18 C19 1.509(3) . ?
C19 C20 1.394(3) . ?
C20 C21 1.397(3) . ?
C21 C22 1.507(3) . ?
C23 C24 1.388(3) . ?
C23 C28 1.390(3) . ?
C24 F11 1.342(3) . ?
C24 C25 1.381(3) . ?
C25 F12 1.342(3) . ?
C25 C26 1.372(4) . ?
C26 F13 1.345(3) . ?
C26 C27 1.373(4) . ?
C27 F14 1.349(3) . ?
C27 C28 1.384(3) . ?
C28 F15 1.338(3) . ?
C29 C30 1.381(3) . ?
C29 C34 1.391(3) . ?
C30 F16 1.348(2) . ?
C30 C31 1.381(3) . ?
C31 F17 1.347(3) . ?
C31 C32 1.379(3) . ?
C32 F18 1.341(3) . ?
C32 C33 1.368(3) . ?
C33 F19 1.342(3) . ?
C33 C34 1.377(3) . ?
C34 F20 1.343(3) . ?
C1L C6L 1.174(10) . ?
C1L C2L 1.440(12) . ?
C1L C7L 1.523(10) . ?
C2L C3L 1.568(12) . ?
C3L C4L 1.131(11) . ?
C4L C5L 1.614(12) . ?
C5L C6L 1.548(11) . ?
